data_7024387
loop_
_publ_author_name
'Wawrzyniak, Piotr'
'Slawin, Alexandra M. Z.'
'Woollins, J. Derek'
'Kilian, Petr'

_publ_section_title
;
 Syntheses and characterization of bis(trifluoromethyl)phosphino
 naphthalenes and acenaphthenes.
;
_journal_issue 1
_journal_name_full 'Dalton transactions (Cambridge, England : 2003)'
_journal_page_first 85
_journal_page_last 92
_journal_paper_doi 10.1039/b916425a
_journal_volume 39
_journal_year 2010
_chemical_formula_moiety 'C14 H8 Br F6 P'
_chemical_formula_sum 'C14 H8 Br F6 P'
_chemical_formula_weight 401.08
_chemical_name_systematic
;
?
;
_space_group_IT_number 14
_symmetry_cell_setting monoclinic
_symmetry_space_group_name_Hall '-P 2ybc'
_symmetry_space_group_name_H-M 'P 1 21/c 1'
_atom_sites_solution_hydrogens geom
_atom_sites_solution_primary direct
_atom_sites_solution_secondary difmap
_audit_creation_method SHELXL-97
_cell_angle_alpha 90.00
_cell_angle_beta 94.920(12)
_cell_angle_gamma 90.00
_cell_formula_units_Z 4
_cell_length_a 7.097(5)
_cell_length_b 9.591(7)
_cell_length_c 20.681(10)
_cell_measurement_reflns_used 3881
_cell_measurement_temperature 93(2)
_cell_measurement_theta_max 28.2238
_cell_measurement_theta_min 2.3421
_cell_volume 1402.5(16)
_computing_cell_refinement 'CrystalClear (Rigaku Corp., 2004)'
_computing_data_collection 'CrystalClear (Rigaku Corp., 2004)'
_computing_data_reduction 'CrystalClear (Rigaku Corp., 2004)'
_computing_molecular_graphics 'Bruker SHELXTL'
_computing_publication_material 'Bruker SHELXTL'
_computing_structure_refinement 'SHELXL-97 (Sheldrick, 1997)'
_computing_structure_solution 'SHELXS-97 (Sheldrick, 1990)'
_diffrn_ambient_temperature 93(2)
_diffrn_measured_fraction_theta_full 0.979
_diffrn_measured_fraction_theta_max 0.975
_diffrn_measurement_method '\w scans'
_diffrn_radiation_monochromator confocal
_diffrn_radiation_source 'rotating anode'
_diffrn_radiation_type MoK\a
_diffrn_radiation_wavelength 0.71073
_diffrn_reflns_av_R_equivalents 0.1127
_diffrn_reflns_av_sigmaI/netI 0.0758
_diffrn_reflns_limit_h_max 8
_diffrn_reflns_limit_h_min -8
_diffrn_reflns_limit_k_max 11
_diffrn_reflns_limit_k_min -9
_diffrn_reflns_limit_l_max 24
_diffrn_reflns_limit_l_min -24
_diffrn_reflns_number 13150
_diffrn_reflns_theta_full 25.00
_diffrn_reflns_theta_max 25.38
_diffrn_reflns_theta_min 2.34
_exptl_absorpt_coefficient_mu 3.105
_exptl_absorpt_correction_T_max 1.0000
_exptl_absorpt_correction_T_min 0.8513
_exptl_absorpt_correction_type multi-scan
_exptl_absorpt_process_details 'Jacobson, R. (1998) Private communication'
_exptl_crystal_colour Colorless
_exptl_crystal_density_diffrn 1.900
_exptl_crystal_density_method 'not measured'
_exptl_crystal_description Platelet
_exptl_crystal_F_000 784
_exptl_crystal_size_max 0.1000
_exptl_crystal_size_mid 0.0200
_exptl_crystal_size_min 0.0100
_refine_diff_density_max 4.951
_refine_diff_density_min -0.979
_refine_diff_density_rms 0.291
_refine_ls_extinction_coef 0.007(2)
_refine_ls_extinction_expression Fc^*^=kFc[1+0.001xFc^2^\l^3^/sin(2\q)]^-1/4^
_refine_ls_extinction_method SHELXL
_refine_ls_goodness_of_fit_ref 1.159
_refine_ls_hydrogen_treatment constr
_refine_ls_matrix_type full
_refine_ls_number_parameters 201
_refine_ls_number_reflns 2525
_refine_ls_number_restraints 0
_refine_ls_restrained_S_all 1.159
_refine_ls_R_factor_all 0.1499
_refine_ls_R_factor_gt 0.1457
_refine_ls_shift/su_max 0.001
_refine_ls_shift/su_mean 0.000
_refine_ls_structure_factor_coef Fsqd
_refine_ls_weighting_details 'calc w=1/[\s^2^(Fo^2^)+(0.1147P)^2^+64.4000P] where P=(Fo^2^+2Fc^2^)/3'
_refine_ls_weighting_scheme calc
_refine_ls_wR_factor_gt 0.3501
_refine_ls_wR_factor_ref 0.3526
_reflns_number_gt 2380
_reflns_number_total 2525
_reflns_threshold_expression >2sigma(I)
_cod_data_source_file b916425a.txt
_cod_data_source_block piotr4
_cod_depositor_comments
;
The following automatic conversions were performed:

'_symmetry_cell_setting' value 'Monoclinic' changed to 'monoclinic'
according to /home/saulius/struct/CIF-dictionaries/cif_core.dic
dictionary named 'cif_core.dic' version 2.4.2 from 2011-04-26.

Automatic conversion script
Id: cif_fix_values 1891 2012-01-12 08:04:46Z andrius 
;
_cod_original_sg_symbol_H-M P2(1)/c
_cod_database_code 7024387

loop_
_symmetry_equiv_pos_as_xyz
'x, y, z'
'-x, y+1/2, -z+1/2'
'-x, -y, -z'
'x, -y-1/2, z-1/2'

loop_
_atom_site_label
_atom_site_type_symbol
_atom_site_fract_x
_atom_site_fract_y
_atom_site_fract_z
_atom_site_U_iso_or_equiv
_atom_site_adp_type
_atom_site_occupancy
_atom_site_symmetry_multiplicity
_atom_site_calc_flag
_atom_site_refinement_flags
P1 P 0.1786(6) 0.8534(4) 0.6325(2) 0.0292(10) Uani 1 1 d .
C1 C 0.235(2) 0.6744(15) 0.6118(8) 0.028(3) Uani 1 1 d .
C2 C 0.254(2) 0.5726(16) 0.6600(8) 0.029(4) Uani 1 1 d .
H2A H 0.2565 0.6032 0.7038 0.034 Uiso 1 1 calc R
C3 C 0.269(2) 0.4271(17) 0.6492(8) 0.029(3) Uani 1 1 d .
H3A H 0.2845 0.3624 0.6840 0.034 Uiso 1 1 calc R
C4 C 0.260(2) 0.3846(14) 0.5845(8) 0.024(3) Uani 1 1 d .
C5 C 0.250(2) 0.4813(15) 0.5355(7) 0.020(3) Uani 1 1 d .
C6 C 0.247(2) 0.4161(15) 0.4734(7) 0.023(3) Uani 1 1 d .
C7 C 0.242(2) 0.4987(15) 0.4193(8) 0.028(3) Uani 1 1 d .
H7A H 0.2390 0.4579 0.3774 0.033 Uiso 1 1 calc R
C8 C 0.240(2) 0.6408(16) 0.4262(7) 0.026(3) Uani 1 1 d .
H8A H 0.2424 0.6965 0.3883 0.031 Uiso 1 1 calc R
C9 C 0.236(2) 0.7059(16) 0.4840(8) 0.028(3) Uani 1 1 d .
C10 C 0.2381(19) 0.6291(16) 0.5435(8) 0.025(3) Uani 1 1 d .
Br9 Br 0.2412(2) 0.90475(15) 0.48337(8) 0.0291(6) Uani 1 1 d .
C11 C 0.413(3) 0.9089(17) 0.6772(8) 0.034(4) Uani 1 1 d .
F1 F 0.5352(15) 0.9397(12) 0.6349(6) 0.048(3) Uani 1 1 d .
F2 F 0.3852(18) 1.0187(13) 0.7136(6) 0.055(3) Uani 1 1 d .
F3 F 0.4954(17) 0.8131(12) 0.7170(6) 0.055(3) Uani 1 1 d .
C12 C 0.053(2) 0.8345(19) 0.7076(9) 0.034(4) Uani 1 1 d .
F4 F -0.0242(19) 0.9609(12) 0.7212(6) 0.059(3) Uani 1 1 d .
F5 F 0.1376(19) 0.7873(13) 0.7623(5) 0.054(3) Uani 1 1 d .
F6 F -0.1012(17) 0.7502(13) 0.6944(6) 0.054(3) Uani 1 1 d .
C13 C 0.270(2) 0.2433(19) 0.5564(7) 0.028(3) Uani 1 1 d .
H13A H 0.1607 0.1865 0.5675 0.033 Uiso 1 1 calc R
H13B H 0.3877 0.1960 0.5736 0.033 Uiso 1 1 calc R
C14 C 0.267(2) 0.2606(18) 0.4842(9) 0.035(4) Uani 1 1 d .
H14A H 0.1586 0.2101 0.4618 0.042 Uiso 1 1 calc R
H14B H 0.3855 0.2255 0.4682 0.042 Uiso 1 1 calc R

loop_
_atom_site_aniso_label
_atom_site_aniso_U_11
_atom_site_aniso_U_22
_atom_site_aniso_U_33
_atom_site_aniso_U_23
_atom_site_aniso_U_13
_atom_site_aniso_U_12
P1 0.036(2) 0.020(2) 0.032(2) -0.0053(17) 0.0031(17) 0.0021(17)
C1 0.041(9) 0.010(7) 0.034(8) 0.002(6) 0.011(7) 0.002(6)
C2 0.040(9) 0.018(8) 0.029(8) -0.012(6) 0.007(7) 0.008(7)
C3 0.027(8) 0.025(8) 0.033(8) 0.012(7) 0.002(6) 0.009(6)
C4 0.024(7) 0.009(6) 0.039(9) 0.011(6) 0.003(6) 0.000(5)
C5 0.018(7) 0.020(7) 0.022(7) 0.004(6) -0.005(6) -0.001(6)
C6 0.022(7) 0.020(8) 0.028(8) 0.005(6) 0.007(6) 0.001(6)
C7 0.033(9) 0.013(7) 0.037(9) -0.004(6) 0.002(7) 0.001(6)
C8 0.034(9) 0.018(7) 0.024(8) 0.002(6) -0.008(6) -0.004(6)
C9 0.034(9) 0.014(7) 0.036(9) 0.000(6) 0.005(7) 0.012(6)
C10 0.008(6) 0.027(8) 0.039(9) 0.001(7) 0.004(6) -0.004(6)
Br9 0.0350(10) 0.0150(8) 0.0378(10) 0.0019(6) 0.0061(7) 0.0005(6)
C11 0.046(10) 0.023(8) 0.031(9) -0.009(7) -0.001(7) 0.001(7)
F1 0.038(6) 0.049(7) 0.059(7) -0.004(6) 0.011(5) -0.012(5)
F2 0.069(8) 0.048(7) 0.047(7) -0.020(6) 0.004(6) -0.004(6)
F3 0.058(7) 0.045(7) 0.059(7) 0.001(6) -0.016(6) 0.009(6)
C12 0.029(9) 0.033(9) 0.042(10) -0.012(8) 0.008(7) -0.018(7)
F4 0.073(9) 0.037(6) 0.070(8) -0.019(6) 0.029(7) 0.006(6)
F5 0.074(8) 0.046(7) 0.042(6) -0.006(5) 0.015(6) -0.013(6)
F6 0.052(7) 0.048(7) 0.065(8) -0.019(6) 0.023(6) -0.017(6)
C13 0.013(7) 0.047(10) 0.023(7) -0.002(7) -0.001(6) 0.005(6)
C14 0.026(9) 0.026(9) 0.049(10) 0.002(8) -0.018(8) 0.015(7)

loop_
_atom_type_symbol
_atom_type_description
_atom_type_scat_dispersion_real
_atom_type_scat_dispersion_imag
_atom_type_scat_source
C C 0.0033 0.0016 'International Tables Vol C Tables 4.2.6.8 and 6.1.1.4'
H H 0.0000 0.0000 'International Tables Vol C Tables 4.2.6.8 and 6.1.1.4'
F F 0.0171 0.0103 'International Tables Vol C Tables 4.2.6.8 and 6.1.1.4'
P P 0.1023 0.0942 'International Tables Vol C Tables 4.2.6.8 and 6.1.1.4'
Br Br -0.2901 2.4595 'International Tables Vol C Tables 4.2.6.8 and 6.1.1.4'

loop_
_geom_angle_atom_site_label_1
_geom_angle_atom_site_label_2
_geom_angle_atom_site_label_3
_geom_angle
C1 P1 C12 103.6(8)
C1 P1 C11 100.2(8)
C12 P1 C11 94.8(8)
C2 C1 C10 118.0(13)
C2 C1 P1 120.1(12)
C10 C1 P1 121.5(11)
C1 C2 C3 125.5(14)
C1 C2 H2A 117.3
C3 C2 H2A 117.3
C4 C3 C2 116.1(14)
C4 C3 H3A 122.0
C2 C3 H3A 122.0
C5 C4 C3 120.5(14)
C5 C4 C13 109.3(14)
C3 C4 C13 130.1(13)
C4 C5 C6 111.4(13)
C4 C5 C10 125.7(15)
C6 C5 C10 122.9(13)
C7 C6 C5 118.7(14)
C7 C6 C14 133.4(15)
C5 C6 C14 107.8(13)
C6 C7 C8 119.4(15)
C6 C7 H7A 120.3
C8 C7 H7A 120.3
C9 C8 C7 123.5(15)
C9 C8 H8A 118.2
C7 C8 H8A 118.2
C8 C9 C10 121.6(14)
C8 C9 Br9 117.0(12)
C10 C9 Br9 121.4(12)
C5 C10 C9 113.9(14)
C5 C10 C1 114.1(13)
C9 C10 C1 132.0(14)
F2 C11 F1 109.8(15)
F2 C11 F3 106.0(14)
F1 C11 F3 106.4(15)
F2 C11 P1 109.6(12)
F1 C11 P1 109.7(11)
F3 C11 P1 115.2(12)
F5 C12 F6 105.4(15)
F5 C12 F4 106.8(14)
F6 C12 F4 103.9(14)
F5 C12 P1 122.1(13)
F6 C12 P1 108.9(11)
F4 C12 P1 108.2(12)
C4 C13 C14 107.0(14)
C4 C13 H13A 110.3
C14 C13 H13A 110.3
C4 C13 H13B 110.3
C14 C13 H13B 110.3
H13A C13 H13B 108.6
C13 C14 C6 104.5(14)
C13 C14 H14A 110.9
C6 C14 H14A 110.9
C13 C14 H14B 110.9
C6 C14 H14B 110.9
H14A C14 H14B 108.9

loop_
_geom_bond_atom_site_label_1
_geom_bond_atom_site_label_2
_geom_bond_distance
P1 C1 1.823(15)
P1 C12 1.865(18)
P1 C11 1.906(18)
C1 C2 1.39(2)
C1 C10 1.48(2)
C2 C3 1.42(2)
C2 H2A 0.9500
C3 C4 1.40(2)
C3 H3A 0.9500
C4 C5 1.37(2)
C4 C13 1.48(2)
C5 C6 1.43(2)
C5 C10 1.43(2)
C6 C7 1.37(2)
C6 C14 1.51(2)
C7 C8 1.37(2)
C7 H7A 0.9500
C8 C9 1.35(2)
C8 H8A 0.9500
C9 C10 1.43(2)
C9 Br9 1.908(15)
C11 F2 1.319(19)
C11 F1 1.32(2)
C11 F3 1.34(2)
C12 F5 1.32(2)
C12 F6 1.367(19)
C12 F4 1.37(2)
C13 C14 1.50(2)
C13 H13A 0.9900
C13 H13B 0.9900
C14 H14A 0.9900
C14 H14B 0.9900

loop_
_geom_torsion_atom_site_label_1
_geom_torsion_atom_site_label_2
_geom_torsion_atom_site_label_3
_geom_torsion_atom_site_label_4
_geom_torsion
C12 P1 C1 C2 -25.7(16)
C11 P1 C1 C2 71.9(15)
C12 P1 C1 C10 146.4(13)
C11 P1 C1 C10 -116.1(13)
C10 C1 C2 C3 -2(3)
P1 C1 C2 C3 170.0(14)
C1 C2 C3 C4 -2(3)
C2 C3 C4 C5 4(2)
C2 C3 C4 C13 -179.8(15)
C3 C4 C5 C6 178.2(14)
C13 C4 C5 C6 1.6(17)
C3 C4 C5 C10 -3(2)
C13 C4 C5 C10 179.9(14)
C4 C5 C6 C7 -178.6(14)
C10 C5 C6 C7 3(2)
C4 C5 C6 C14 -2.9(17)
C10 C5 C6 C14 178.7(13)
C5 C6 C7 C8 0(2)
C14 C6 C7 C8 -173.9(17)
C6 C7 C8 C9 -3(3)
C7 C8 C9 C10 2(3)
C7 C8 C9 Br9 178.5(13)
C4 C5 C10 C9 177.9(14)
C6 C5 C10 C9 -4(2)
C4 C5 C10 C1 -1(2)
C6 C5 C10 C1 177.6(13)
C8 C9 C10 C5 2(2)
Br9 C9 C10 C5 -175.0(11)
C8 C9 C10 C1 179.8(16)
Br9 C9 C10 C1 3(2)
C2 C1 C10 C5 3(2)
P1 C1 C10 C5 -168.9(11)
C2 C1 C10 C9 -174.8(16)
P1 C1 C10 C9 13(2)
C1 P1 C11 F2 -160.3(12)
C12 P1 C11 F2 -55.6(14)
C1 P1 C11 F1 79.0(12)
C12 P1 C11 F1 -176.2(12)
C1 P1 C11 F3 -41.0(14)
C12 P1 C11 F3 63.8(14)
C1 P1 C12 F5 65.5(15)
C11 P1 C12 F5 -36.2(15)
C1 P1 C12 F6 -57.6(14)
C11 P1 C12 F6 -159.4(13)
C1 P1 C12 F4 -170.0(11)
C11 P1 C12 F4 88.3(12)
C5 C4 C13 C14 0.4(17)
C3 C4 C13 C14 -175.8(16)
C4 C13 C14 C6 -2.0(17)
C7 C6 C14 C13 177.8(16)
C5 C6 C14 C13 3.0(17)
